data_4325084
loop_
_publ_author_name
'Jonathan A. Kitchen'
'Nicholas G. White'
'Guy N. L. Jameson'
'Jeffery L. Tallon'
'Sally Brooker'

_publ_section_title
;
 Effect of Counteranion X on the Spin Crossover Properties of a Family of
 Diiron(II) Triazole Complexes [FeII2(PMAT)2](X)4
;
_journal_name_full 'Inorganic Chemistry'
_journal_page_first 4586
_journal_page_last 4597
_journal_paper_doi 10.1021/ic200308k
_journal_volume 50
_journal_year 2011
_chemical_formula_sum 'C34 H50 Cl4 Fe2 N16 O3'
_chemical_formula_weight 984.40
_chemical_name_systematic
; 
 ? 
;
_space_group_IT_number 2
_symmetry_cell_setting triclinic
_symmetry_space_group_name_Hall '-P 1'
_symmetry_space_group_name_H-M 'P -1'
_atom_sites_solution_hydrogens geom
_atom_sites_solution_primary direct
_atom_sites_solution_secondary difmap
_audit_creation_method SHELXL-97
_cell_angle_alpha 64.688(12)
_cell_angle_beta 87.483(14)
_cell_angle_gamma 67.086(12)
_cell_formula_units_Z 2
_cell_length_a 11.598(2)
_cell_length_b 13.741(3)
_cell_length_c 15.781(4)
_cell_measurement_reflns_used 2586
_cell_measurement_temperature 90(2)
_cell_measurement_theta_max 25.706
_cell_measurement_theta_min 2.573
_cell_volume 2071.3(8)
_computing_structure_refinement 'SHELXL-97 (Sheldrick, 1997)'
_computing_structure_solution 'SHELXS-97 (Sheldrick, 1990)'
_diffrn_ambient_temperature 90(2)
_diffrn_measured_fraction_theta_full 0.948
_diffrn_measured_fraction_theta_max 0.948
_diffrn_measurement_device_type 'Bruker Kappa Apex II area detector'
_diffrn_measurement_method '\f and \w scans'
_diffrn_radiation_monochromator graphite
_diffrn_radiation_source 'fine-focus sealed tube'
_diffrn_radiation_type MoK\a
_diffrn_radiation_wavelength 0.71073
_diffrn_reflns_av_R_equivalents 0.0899
_diffrn_reflns_av_sigmaI/netI 0.1565
_diffrn_reflns_limit_h_max 12
_diffrn_reflns_limit_h_min -14
_diffrn_reflns_limit_k_max 17
_diffrn_reflns_limit_k_min -17
_diffrn_reflns_limit_l_max 19
_diffrn_reflns_limit_l_min -19
_diffrn_reflns_number 20220
_diffrn_reflns_theta_full 26.67
_diffrn_reflns_theta_max 26.67
_diffrn_reflns_theta_min 1.44
_exptl_absorpt_coefficient_mu 1.016
_exptl_absorpt_correction_T_max 1.0000
_exptl_absorpt_correction_T_min 0.727578
_exptl_absorpt_correction_type multi-scan
_exptl_absorpt_process_details 'SCALE(Bruker, 2004)'
_exptl_crystal_colour Purple
_exptl_crystal_density_diffrn 1.578
_exptl_crystal_description 'Irregular Block'
_exptl_crystal_F_000 1020
_exptl_crystal_size_max 0.20
_exptl_crystal_size_mid 0.12
_exptl_crystal_size_min 0.08
_refine_diff_density_max 0.942
_refine_diff_density_min -1.346
_refine_diff_density_rms 0.176
_refine_ls_extinction_method none
_refine_ls_goodness_of_fit_ref 0.942
_refine_ls_hydrogen_treatment constr
_refine_ls_matrix_type full
_refine_ls_number_parameters 534
_refine_ls_number_reflns 8279
_refine_ls_number_restraints 0
_refine_ls_restrained_S_all 0.942
_refine_ls_R_factor_all 0.1477
_refine_ls_R_factor_gt 0.0630
_refine_ls_shift/su_max 0.000
_refine_ls_shift/su_mean 0.000
_refine_ls_structure_factor_coef Fsqd
_refine_ls_weighting_details 'calc w=1/[\s^2^(Fo^2^)+(0.1196P)^2^+0.0000P] where P=(Fo^2^+2Fc^2^)/3'
_refine_ls_weighting_scheme calc
_refine_ls_wR_factor_gt 0.1589
_refine_ls_wR_factor_ref 0.2251
_reflns_number_gt 4028
_reflns_number_total 8279
_reflns_threshold_expression >2sigma(I)
_cod_data_source_file ic200308k_si_003.cif
_cod_data_source_block nw282
_cod_original_cell_volume 2071.4(8)
_cod_database_code 4325084

loop_
_symmetry_equiv_pos_as_xyz
'x, y, z'
'-x, -y, -z'

loop_
_atom_site_label
_atom_site_type_symbol
_atom_site_fract_x
_atom_site_fract_y
_atom_site_fract_z
_atom_site_U_iso_or_equiv
_atom_site_adp_type
_atom_site_occupancy
_atom_site_symmetry_multiplicity
_atom_site_calc_flag
_atom_site_refinement_flags
Fe1 Fe 0.05941(8) -0.00357(7) 0.27004(7) 0.0146(2) Uani 1 1 d .
Fe2 Fe 0.42455(8) -0.00819(7) 0.23278(7) 0.0153(3) Uani 1 1 d .
N1 N 0.1263(4) -0.1487(4) 0.3918(4) 0.0151(11) Uani 1 1 d .
N2 N -0.0208(4) -0.0988(4) 0.2427(4) 0.0178(12) Uani 1 1 d .
H2X H -0.0986 -0.0478 0.2070 0.021 Uiso 1 1 d .
N3 N 0.1931(4) -0.0786(4) 0.2143(4) 0.0163(12) Uani 1 1 d .
N4 N 0.3118(4) -0.0782(4) 0.1961(4) 0.0160(12) Uani 1 1 d .
N5 N 0.5592(5) -0.1233(4) 0.1684(4) 0.0186(12) Uani 1 1 d .
H5X H 0.5452 -0.0531 0.1205 0.022 Uiso 1 1 d .
N6 N 0.5439(5) -0.1641(4) 0.3546(4) 0.0168(12) Uani 1 1 d .
N7 N 0.2830(4) -0.1934(4) 0.1471(4) 0.0155(12) Uani 1 1 d .
N8 N 0.2941(5) -0.2636(5) 0.1021(4) 0.0242(13) Uani 1 1 d .
H8X H 0.3814 -0.3266 0.1201 0.029 Uiso 1 1 d .
H8Y H 0.3088 -0.2194 0.0386 0.029 Uiso 1 1 d .
C1 C 0.2234(6) -0.1822(5) 0.4568(5) 0.0202(15) Uani 1 1 d .
H1 H 0.2616 -0.1292 0.4474 0.024 Uiso 1 1 calc R
C2 C 0.2696(6) -0.2898(6) 0.5359(5) 0.0245(16) Uani 1 1 d .
H2 H 0.3376 -0.3099 0.5802 0.029 Uiso 1 1 calc R
C3 C 0.2161(6) -0.3679(6) 0.5499(5) 0.0275(17) Uani 1 1 d .
H3 H 0.2478 -0.4430 0.6036 0.033 Uiso 1 1 calc R
C4 C 0.1164(6) -0.3363(5) 0.4856(5) 0.0224(15) Uani 1 1 d .
H4 H 0.0778 -0.3889 0.4942 0.027 Uiso 1 1 calc R
C5 C 0.0731(6) -0.2256(5) 0.4077(5) 0.0194(15) Uani 1 1 d .
C6 C -0.0384(6) -0.1805(5) 0.3344(5) 0.0193(15) Uani 1 1 d .
H6A H -0.0445 -0.2474 0.3288 0.023 Uiso 1 1 calc R
H6B H -0.1177 -0.1393 0.3538 0.023 Uiso 1 1 calc R
C7 C 0.0579(5) -0.1619(5) 0.1886(5) 0.0195(15) Uani 1 1 d .
H7A H 0.0745 -0.2466 0.2213 0.023 Uiso 1 1 calc R
H7B H 0.0127 -0.1277 0.1240 0.023 Uiso 1 1 calc R
C8 C 0.1783(6) -0.1479(5) 0.1833(5) 0.0155(14) Uani 1 1 d .
C9 C 0.3633(5) -0.1461(5) 0.1561(5) 0.0160(14) Uani 1 1 d .
C10 C 0.4868(6) -0.1603(5) 0.1226(5) 0.0215(15) Uani 1 1 d .
H10A H 0.4733 -0.1123 0.0530 0.026 Uiso 1 1 calc R
H10B H 0.5362 -0.2440 0.1367 0.026 Uiso 1 1 calc R
C11 C 0.6662(5) -0.2201(5) 0.2401(5) 0.0188(14) Uani 1 1 d .
H11A H 0.7417 -0.2019 0.2276 0.023 Uiso 1 1 calc R
H11B H 0.6846 -0.2930 0.2336 0.023 Uiso 1 1 calc R
C12 C 0.6453(6) -0.2431(5) 0.3403(5) 0.0184(14) Uani 1 1 d .
C13 C 0.7312(6) -0.3460(5) 0.4160(5) 0.0234(16) Uani 1 1 d .
H13 H 0.8038 -0.3994 0.4044 0.028 Uiso 1 1 calc R
C14 C 0.7079(6) -0.3674(6) 0.5066(5) 0.0277(17) Uani 1 1 d .
H14 H 0.7635 -0.4368 0.5590 0.033 Uiso 1 1 calc R
C15 C 0.6026(6) -0.2868(5) 0.5207(5) 0.0237(16) Uani 1 1 d .
H15 H 0.5831 -0.3009 0.5829 0.028 Uiso 1 1 calc R
C16 C 0.5266(6) -0.1861(6) 0.4435(5) 0.0228(16) Uani 1 1 d .
H16 H 0.4575 -0.1288 0.4543 0.027 Uiso 1 1 calc R
N21 N -0.0300(5) 0.1400(4) 0.1503(4) 0.0175(12) Uani 1 1 d .
N22 N -0.0816(5) 0.0898(4) 0.3252(4) 0.0184(12) Uani 1 1 d .
H22X H -0.1165 0.0375 0.3675 0.022 Uiso 1 1 d .
N23 N 0.1470(4) 0.0731(4) 0.3002(4) 0.0150(11) Uani 1 1 d .
N24 N 0.2672(4) 0.0725(4) 0.2897(4) 0.0161(12) Uani 1 1 d .
N25 N 0.4852(5) 0.1047(4) 0.2731(4) 0.0197(12) Uani 1 1 d .
H25X H 0.5634 0.0631 0.3087 0.024 Uiso 1 1 d .
N26 N 0.3750(5) 0.1517(4) 0.1025(4) 0.0169(12) Uani 1 1 d .
N27 N 0.1657(5) 0.1887(4) 0.3532(4) 0.0175(12) Uani 1 1 d .
N28 N 0.1356(5) 0.2579(4) 0.4021(4) 0.0249(14) Uani 1 1 d .
H28X H 0.1150 0.3412 0.3559 0.030 Uiso 1 1 d .
H28Y H 0.1671 0.2101 0.4666 0.030 Uiso 1 1 d .
C21 C 0.0114(6) 0.1711(5) 0.0648(5) 0.0188(14) Uani 1 1 d .
H21 H 0.0889 0.1169 0.0587 0.023 Uiso 1 1 calc R
C22 C -0.0524(6) 0.2764(6) -0.0133(5) 0.0255(16) Uani 1 1 d .
H22 H -0.0191 0.2946 -0.0715 0.031 Uiso 1 1 calc R
C23 C -0.1665(6) 0.3561(6) -0.0060(5) 0.0223(16) Uani 1 1 d .
H23 H -0.2115 0.4309 -0.0582 0.027 Uiso 1 1 calc R
C24 C -0.2123(6) 0.3234(5) 0.0789(5) 0.0216(15) Uani 1 1 d .
H24 H -0.2918 0.3746 0.0854 0.026 Uiso 1 1 calc R
C25 C -0.1429(6) 0.2163(5) 0.1548(5) 0.0208(15) Uani 1 1 d .
C26 C -0.1895(6) 0.1713(5) 0.2476(5) 0.0216(15) Uani 1 1 d .
H26A H -0.2439 0.2386 0.2600 0.026 Uiso 1 1 calc R
H26B H -0.2411 0.1295 0.2449 0.026 Uiso 1 1 calc R
C27 C -0.0376(6) 0.1539(5) 0.3627(5) 0.0226(15) Uani 1 1 d .
H27A H -0.0963 0.2385 0.3342 0.027 Uiso 1 1 calc R
H27B H -0.0354 0.1208 0.4323 0.027 Uiso 1 1 calc R
C28 C 0.0901(5) 0.1411(5) 0.3389(5) 0.0143(13) Uani 1 1 d .
C29 C 0.2776(6) 0.1423(5) 0.3213(5) 0.0178(14) Uani 1 1 d .
C30 C 0.3947(6) 0.1605(6) 0.3244(5) 0.0220(16) Uani 1 1 d .
H30A H 0.3742 0.2460 0.2951 0.026 Uiso 1 1 calc R
H30B H 0.4332 0.1255 0.3912 0.026 Uiso 1 1 calc R
C31 C 0.5066(6) 0.1910(6) 0.1866(5) 0.0224(16) Uani 1 1 d .
H31A H 0.5931 0.1544 0.1735 0.027 Uiso 1 1 calc R
H31B H 0.5007 0.2591 0.1965 0.027 Uiso 1 1 calc R
C32 C 0.4126(6) 0.2341(5) 0.1024(5) 0.0206(15) Uani 1 1 d .
C33 C 0.3710(6) 0.3464(5) 0.0301(5) 0.0233(16) Uani 1 1 d .
H33 H 0.3996 0.4012 0.0329 0.028 Uiso 1 1 calc R
C34 C 0.2872(6) 0.3796(6) -0.0468(5) 0.0259(16) Uani 1 1 d .
H34 H 0.2562 0.4574 -0.0970 0.031 Uiso 1 1 calc R
C35 C 0.2495(6) 0.2960(5) -0.0487(5) 0.0207(15) Uani 1 1 d .
H35 H 0.1928 0.3154 -0.1008 0.025 Uiso 1 1 calc R
C36 C 0.2956(5) 0.1850(5) 0.0260(4) 0.0161(14) Uani 1 1 d .
H36 H 0.2700 0.1284 0.0235 0.019 Uiso 1 1 calc R
Cl1 Cl 0.74004(15) 0.01568(14) 0.08129(13) 0.0279(4) Uani 1 1 d .
Cl2 Cl 0.52148(18) 0.46141(17) 0.19452(17) 0.0458(6) Uani 1 1 d .
Cl3 Cl -0.00063(17) 0.56831(15) 0.28631(15) 0.0346(5) Uani 1 1 d .
Cl4 Cl 0.71083(15) 0.00493(14) 0.43881(12) 0.0248(4) Uani 1 1 d .
O101 O 0.5231(5) 0.6027(4) 0.3003(4) 0.0332(12) Uani 1 1 d .
H101 H 0.5218 0.5872 0.2472 0.040 Uiso 1 1 d .
C102 C 0.4347(8) 0.5931(7) 0.3635(6) 0.044(2) Uani 1 1 d .
H10C H 0.4721 0.5168 0.4198 0.053 Uiso 1 1 calc R
H10D H 0.3592 0.5989 0.3325 0.053 Uiso 1 1 calc R
H10E H 0.4109 0.6569 0.3823 0.053 Uiso 1 1 calc R
O111 O -0.0502(5) 0.4092(4) 0.2103(4) 0.0358(13) Uani 1 1 d .
H11X H -0.0408 0.4523 0.2343 0.043 Uiso 1 1 d .
C112 C 0.0316(7) 0.4078(6) 0.1396(5) 0.0323(18) Uani 1 1 d .
H11C H 0.0442 0.3411 0.1265 0.039 Uiso 1 1 calc R
H11D H 0.1135 0.3998 0.1627 0.039 Uiso 1 1 calc R
H11E H -0.0069 0.4817 0.0813 0.039 Uiso 1 1 calc R
O121 O 0.2669(5) 0.4375(4) 0.2449(5) 0.0510(16) Uani 1 1 d .
H12X H 0.3365 0.4445 0.2311 0.061 Uiso 1 1 d .
H12Y H 0.2107 0.4954 0.2513 0.061 Uiso 1 1 d .

loop_
_atom_site_aniso_label
_atom_site_aniso_U_11
_atom_site_aniso_U_22
_atom_site_aniso_U_33
_atom_site_aniso_U_23
_atom_site_aniso_U_13
_atom_site_aniso_U_12
Fe1 0.0130(5) 0.0103(4) 0.0184(6) -0.0062(4) -0.0034(4) -0.0024(3)
Fe2 0.0135(5) 0.0109(4) 0.0191(6) -0.0056(4) -0.0054(4) -0.0030(4)
N1 0.016(3) 0.013(3) 0.018(3) -0.008(2) 0.001(2) -0.006(2)
N2 0.013(3) 0.015(3) 0.018(3) 0.000(2) -0.002(2) -0.006(2)
N3 0.011(3) 0.016(3) 0.024(3) -0.009(3) -0.001(2) -0.007(2)
N4 0.016(3) 0.014(3) 0.019(3) -0.010(2) -0.001(2) -0.003(2)
N5 0.018(3) 0.013(3) 0.013(3) 0.001(2) -0.009(2) -0.002(2)
N6 0.024(3) 0.013(3) 0.014(3) -0.005(2) -0.006(2) -0.008(2)
N7 0.016(3) 0.010(2) 0.020(3) -0.009(2) 0.000(2) -0.003(2)
N8 0.030(3) 0.021(3) 0.030(4) -0.020(3) 0.005(3) -0.009(2)
C1 0.020(3) 0.020(3) 0.019(4) -0.010(3) -0.002(3) -0.005(3)
C2 0.017(3) 0.020(3) 0.030(4) -0.008(3) -0.006(3) -0.003(3)
C3 0.029(4) 0.014(3) 0.028(5) -0.003(3) -0.004(3) -0.003(3)
C4 0.024(4) 0.016(3) 0.024(4) -0.007(3) 0.003(3) -0.009(3)
C5 0.020(3) 0.013(3) 0.026(4) -0.010(3) 0.002(3) -0.006(3)
C6 0.016(3) 0.014(3) 0.027(4) -0.010(3) 0.001(3) -0.004(3)
C7 0.016(3) 0.020(3) 0.029(4) -0.017(3) 0.001(3) -0.006(3)
C8 0.019(3) 0.011(3) 0.014(4) -0.005(3) 0.000(3) -0.004(3)
C9 0.013(3) 0.010(3) 0.016(4) -0.003(3) -0.008(3) 0.001(2)
C10 0.021(4) 0.017(3) 0.024(4) -0.010(3) -0.003(3) -0.005(3)
C11 0.013(3) 0.017(3) 0.016(4) -0.003(3) -0.003(3) 0.000(3)
C12 0.016(3) 0.021(3) 0.020(4) -0.005(3) 0.000(3) -0.013(3)
C13 0.025(4) 0.017(3) 0.024(4) -0.006(3) -0.007(3) -0.007(3)
C14 0.034(4) 0.016(3) 0.028(5) -0.003(3) -0.012(3) -0.010(3)
C15 0.031(4) 0.021(3) 0.019(4) -0.009(3) -0.004(3) -0.009(3)
C16 0.029(4) 0.019(3) 0.026(4) -0.013(3) -0.004(3) -0.011(3)
N21 0.023(3) 0.015(3) 0.019(3) -0.009(3) -0.001(2) -0.009(2)
N22 0.016(3) 0.013(3) 0.021(3) -0.004(3) 0.000(2) -0.005(2)
N23 0.015(3) 0.012(2) 0.016(3) -0.006(2) -0.001(2) -0.003(2)
N24 0.012(3) 0.011(3) 0.024(3) -0.007(2) -0.005(2) -0.004(2)
N25 0.020(3) 0.016(3) 0.019(3) -0.006(3) -0.006(2) -0.005(2)
N26 0.019(3) 0.011(2) 0.021(3) -0.008(2) 0.001(2) -0.005(2)
N27 0.020(3) 0.017(3) 0.014(3) -0.009(3) 0.000(2) -0.003(2)
N28 0.040(3) 0.012(3) 0.019(3) -0.010(3) -0.008(3) -0.001(2)
C21 0.017(3) 0.018(3) 0.020(4) -0.009(3) 0.001(3) -0.007(3)
C22 0.033(4) 0.024(4) 0.020(4) -0.009(3) -0.004(3) -0.013(3)
C23 0.021(4) 0.017(3) 0.022(4) -0.004(3) -0.009(3) -0.005(3)
C24 0.024(4) 0.015(3) 0.023(4) -0.008(3) -0.002(3) -0.005(3)
C25 0.021(4) 0.015(3) 0.026(4) -0.010(3) -0.003(3) -0.006(3)
C26 0.019(3) 0.019(3) 0.021(4) -0.007(3) 0.004(3) -0.003(3)
C27 0.033(4) 0.017(3) 0.018(4) -0.008(3) 0.004(3) -0.011(3)
C28 0.013(3) 0.003(3) 0.016(4) 0.002(3) -0.005(3) 0.000(2)
C29 0.017(3) 0.012(3) 0.018(4) -0.004(3) -0.006(3) -0.002(3)
C30 0.025(4) 0.022(3) 0.023(4) -0.014(3) -0.009(3) -0.007(3)
C31 0.017(3) 0.019(3) 0.027(4) -0.008(3) -0.010(3) -0.004(3)
C32 0.020(3) 0.016(3) 0.026(4) -0.008(3) -0.001(3) -0.008(3)
C33 0.025(4) 0.015(3) 0.028(4) -0.008(3) -0.001(3) -0.008(3)
C34 0.024(4) 0.013(3) 0.033(5) -0.007(3) 0.002(3) -0.003(3)
C35 0.019(3) 0.021(3) 0.015(4) -0.007(3) -0.004(3) -0.002(3)
C36 0.015(3) 0.019(3) 0.013(4) -0.006(3) 0.002(3) -0.006(3)
Cl1 0.0247(9) 0.0257(9) 0.0247(10) -0.0009(8) -0.0101(8) -0.0122(7)
Cl2 0.0387(11) 0.0308(10) 0.0676(17) -0.0288(11) 0.0112(11) -0.0068(9)
Cl3 0.0380(10) 0.0274(9) 0.0447(13) -0.0216(10) 0.0079(9) -0.0135(8)
Cl4 0.0261(9) 0.0215(8) 0.0200(10) -0.0027(7) -0.0058(7) -0.0096(7)
O101 0.043(3) 0.027(3) 0.025(3) -0.005(2) -0.003(3) -0.016(2)
C102 0.056(5) 0.030(4) 0.025(5) 0.000(4) 0.002(4) -0.010(4)
O111 0.044(3) 0.030(3) 0.035(3) -0.011(3) -0.005(3) -0.019(2)
C112 0.050(5) 0.025(4) 0.019(4) -0.003(3) -0.008(4) -0.020(4)
O121 0.044(3) 0.027(3) 0.071(5) -0.013(3) 0.001(3) -0.014(3)

loop_
_atom_type_symbol
_atom_type_description
_atom_type_scat_dispersion_real
_atom_type_scat_dispersion_imag
_atom_type_scat_source
C C 0.0033 0.0016 'International Tables Vol C Tables 4.2.6.8 and 6.1.1.4'
H H 0.0000 0.0000 'International Tables Vol C Tables 4.2.6.8 and 6.1.1.4'
N N 0.0061 0.0033 'International Tables Vol C Tables 4.2.6.8 and 6.1.1.4'
O O 0.0106 0.0060 'International Tables Vol C Tables 4.2.6.8 and 6.1.1.4'
Cl Cl 0.1484 0.1585 'International Tables Vol C Tables 4.2.6.8 and 6.1.1.4'
Fe Fe 0.3463 0.8444 'International Tables Vol C Tables 4.2.6.8 and 6.1.1.4'

loop_
_geom_angle_atom_site_label_1
_geom_angle_atom_site_label_2
_geom_angle_atom_site_label_3
_geom_angle
_geom_angle_publ_flag
N3 Fe1 N23 94.9(2) y
N3 Fe1 N1 89.1(2) y
N23 Fe1 N1 94.6(2) y
N3 Fe1 N21 95.6(2) y
N23 Fe1 N21 91.1(2) y
N1 Fe1 N21 172.2(2) y
N3 Fe1 N2 81.8(2) y
N23 Fe1 N2 175.16(19) y
N1 Fe1 N2 81.7(2) y
N21 Fe1 N2 92.8(2) y
N3 Fe1 N22 175.2(2) y
N23 Fe1 N22 81.3(2) y
N1 Fe1 N22 94.1(2) y
N21 Fe1 N22 81.6(2) y
N2 Fe1 N22 102.1(2) y
N4 Fe2 N24 86.54(18) y
N4 Fe2 N6 98.79(19) y
N24 Fe2 N6 103.5(2) y
N4 Fe2 N26 98.06(19) y
N24 Fe2 N26 92.00(19) y
N6 Fe2 N26 157.66(19) y
N4 Fe2 N25 162.32(18) y
N24 Fe2 N25 76.84(18) y
N6 Fe2 N25 91.04(18) y
N26 Fe2 N25 76.80(19) y
N4 Fe2 N5 76.76(18) y
N24 Fe2 N5 163.06(18) y
N6 Fe2 N5 76.61(19) y
N26 Fe2 N5 93.16(19) y
N25 Fe2 N5 120.06(18) y
C1 N1 C5 117.1(5) ?
C1 N1 Fe1 127.5(4) ?
C5 N1 Fe1 115.3(4) ?
C6 N2 C7 112.3(5) ?
C6 N2 Fe1 107.1(4) ?
C7 N2 Fe1 112.0(3) ?
C6 N2 H2X 108.5 ?
C7 N2 H2X 108.3 ?
Fe1 N2 H2X 108.5 ?
C8 N3 N4 106.7(5) ?
C8 N3 Fe1 118.4(4) ?
N4 N3 Fe1 134.9(4) y
C9 N4 N3 108.4(5) ?
C9 N4 Fe2 117.1(4) ?
N3 N4 Fe2 134.1(4) y
C11 N5 C10 114.9(5) ?
C11 N5 Fe2 110.0(4) ?
C10 N5 Fe2 109.5(3) ?
C11 N5 H5X 136.3 ?
C10 N5 H5X 98.4 ?
Fe2 N5 H5X 82.2 ?
C16 N6 C12 117.6(6) ?
C16 N6 Fe2 124.4(4) ?
C12 N6 Fe2 118.0(4) ?
C8 N7 C9 105.9(5) ?
C8 N7 N8 124.3(5) ?
C9 N7 N8 129.5(5) ?
N7 N8 H8X 109.3 ?
N7 N8 H8Y 104.2 ?
H8X N8 H8Y 93.2 ?
N1 C1 C2 123.0(6) ?
N1 C1 H1 118.5 ?
C2 C1 H1 118.5 ?
C3 C2 C1 119.2(6) ?
C3 C2 H2 120.4 ?
C1 C2 H2 120.4 ?
C2 C3 C4 119.5(6) ?
C2 C3 H3 120.3 ?
C4 C3 H3 120.3 ?
C3 C4 C5 118.5(6) ?
C3 C4 H4 120.7 ?
C5 C4 H4 120.7 ?
N1 C5 C4 122.8(6) ?
N1 C5 C6 114.3(5) ?
C4 C5 C6 122.9(5) ?
N2 C6 C5 109.0(5) ?
N2 C6 H6A 109.9 ?
C5 C6 H6A 109.9 ?
N2 C6 H6B 109.9 ?
C5 C6 H6B 109.9 ?
H6A C6 H6B 108.3 ?
C8 C7 N2 107.9(5) ?
C8 C7 H7A 110.1 ?
N2 C7 H7A 110.1 ?
C8 C7 H7B 110.1 ?
N2 C7 H7B 110.1 ?
H7A C7 H7B 108.4 ?
N3 C8 N7 109.8(5) ?
N3 C8 C7 119.4(5) ?
N7 C8 C7 130.7(5) ?
N4 C9 N7 109.2(5) ?
N4 C9 C10 122.3(5) ?
N7 C9 C10 128.4(5) ?
C9 C10 N5 111.3(5) ?
C9 C10 H10A 109.4 ?
N5 C10 H10A 109.4 ?
C9 C10 H10B 109.4 ?
N5 C10 H10B 109.4 ?
H10A C10 H10B 108.0 ?
N5 C11 C12 114.3(5) ?
N5 C11 H11A 108.7 ?
C12 C11 H11A 108.7 ?
N5 C11 H11B 108.7 ?
C12 C11 H11B 108.7 ?
H11A C11 H11B 107.6 ?
N6 C12 C13 122.0(6) ?
N6 C12 C11 118.4(6) ?
C13 C12 C11 119.6(6) ?
C14 C13 C12 118.7(6) ?
C14 C13 H13 120.7 ?
C12 C13 H13 120.7 ?
C13 C14 C15 119.0(7) ?
C13 C14 H14 120.5 ?
C15 C14 H14 120.5 ?
C16 C15 C14 118.8(7) ?
C16 C15 H15 120.6 ?
C14 C15 H15 120.6 ?
N6 C16 C15 123.8(6) ?
N6 C16 H16 118.1 ?
C15 C16 H16 118.1 ?
C25 N21 C21 116.4(6) ?
C25 N21 Fe1 116.3(5) ?
C21 N21 Fe1 127.3(4) ?
C26 N22 C27 112.0(5) ?
C26 N22 Fe1 106.4(4) ?
C27 N22 Fe1 111.7(4) ?
C26 N22 H22X 100.6 ?
C27 N22 H22X 117.3 ?
Fe1 N22 H22X 107.9 ?
C28 N23 N24 107.8(5) ?
C28 N23 Fe1 118.7(4) ?
N24 N23 Fe1 133.6(4) y
C29 N24 N23 107.9(5) ?
C29 N24 Fe2 116.5(4) ?
N23 N24 Fe2 135.5(3) y
C31 N25 C30 112.7(5) ?
C31 N25 Fe2 107.7(4) ?
C30 N25 Fe2 112.8(4) ?
C31 N25 H25X 102.4 ?
C30 N25 H25X 109.0 ?
Fe2 N25 H25X 111.7 ?
C36 N26 C32 116.5(5) ?
C36 N26 Fe2 126.0(4) ?
C32 N26 Fe2 116.8(4) ?
C28 N27 C29 105.8(5) ?
C28 N27 N28 123.9(5) ?
C29 N27 N28 129.9(5) ?
N27 N28 H28X 108.9 ?
N27 N28 H28Y 110.2 ?
H28X N28 H28Y 136.7 ?
N21 C21 C22 123.6(6) ?
N21 C21 H21 118.2 ?
C22 C21 H21 118.2 ?
C21 C22 C23 119.0(7) ?
C21 C22 H22 120.5 ?
C23 C22 H22 120.5 ?
C24 C23 C22 118.0(6) ?
C24 C23 H23 121.0 ?
C22 C23 H23 121.0 ?
C23 C24 C25 120.0(6) ?
C23 C24 H24 120.0 ?
C25 C24 H24 120.0 ?
N21 C25 C24 122.9(6) ?
N21 C25 C26 113.8(6) ?
C24 C25 C26 123.2(6) ?
N22 C26 C25 110.4(5) ?
N22 C26 H26A 109.6 ?
C25 C26 H26A 109.6 ?
N22 C26 H26B 109.6 ?
C25 C26 H26B 109.6 ?
H26A C26 H26B 108.1 ?
C28 C27 N22 108.5(5) ?
C28 C27 H27A 110.0 ?
N22 C27 H27A 110.0 ?
C28 C27 H27B 110.0 ?
N22 C27 H27B 110.0 ?
H27A C27 H27B 108.4 ?
N23 C28 N27 110.1(5) ?
N23 C28 C27 119.5(5) ?
N27 C28 C27 130.3(5) ?
N24 C29 N27 108.4(5) ?
N24 C29 C30 123.1(6) ?
N27 C29 C30 128.4(5) ?
N25 C30 C29 109.9(5) ?
N25 C30 H30A 109.7 ?
C29 C30 H30A 109.7 ?
N25 C30 H30B 109.7 ?
C29 C30 H30B 109.7 ?
H30A C30 H30B 108.2 ?
N25 C31 C32 112.2(5) ?
N25 C31 H31A 109.2 ?
C32 C31 H31A 109.2 ?
N25 C31 H31B 109.2 ?
C32 C31 H31B 109.2 ?
H31A C31 H31B 107.9 ?
N26 C32 C33 122.9(6) ?
N26 C32 C31 114.6(5) ?
C33 C32 C31 122.4(6) ?
C32 C33 C34 119.6(6) ?
C32 C33 H33 120.2 ?
C34 C33 H33 120.2 ?
C33 C34 C35 118.3(6) ?
C33 C34 H34 120.8 ?
C35 C34 H34 120.8 ?
C36 C35 C34 118.8(6) ?
C36 C35 H35 120.6 ?
C34 C35 H35 120.6 ?
N26 C36 C35 123.9(6) ?
N26 C36 H36 118.0 ?
C35 C36 H36 118.0 ?
C102 O101 H101 122.3 ?
O101 C102 H10C 109.5 ?
O101 C102 H10D 109.5 ?
H10C C102 H10D 109.5 ?
O101 C102 H10E 109.5 ?
H10C C102 H10E 109.5 ?
H10D C102 H10E 109.5 ?
C112 O111 H11X 108.1 ?
O111 C112 H11C 109.5 ?
O111 C112 H11D 109.5 ?
H11C C112 H11D 109.5 ?
O111 C112 H11E 109.5 ?
H11C C112 H11E 109.5 ?
H11D C112 H11E 109.5 ?
H12X O121 H12Y 114.8 ?

loop_
_geom_bond_atom_site_label_1
_geom_bond_atom_site_label_2
_geom_bond_distance
_geom_bond_publ_flag
Fe1 N3 1.911(5) y
Fe1 N23 1.916(5) y
Fe1 N1 1.980(5) y
Fe1 N21 1.982(5) y
Fe1 N2 2.057(5) y
Fe1 N22 2.068(5) y
Fe2 N4 2.120(5) y
Fe2 N24 2.121(5) y
Fe2 N6 2.145(5) y
Fe2 N26 2.155(5) y
Fe2 N25 2.245(5) y
Fe2 N5 2.299(5) y
N1 C1 1.351(8) ?
N1 C5 1.352(7) ?
N2 C6 1.469(8) ?
N2 C7 1.504(8) ?
N2 H2X 0.9148 ?
N3 C8 1.306(7) ?
N3 N4 1.395(7) ?
N4 C9 1.290(7) ?
N5 C11 1.464(7) ?
N5 C10 1.479(7) ?
N5 H5X 0.8910 ?
N6 C16 1.327(9) ?
N6 C12 1.344(8) ?
N7 C8 1.359(8) ?
N7 C9 1.368(7) ?
N7 N8 1.390(6) ?
N8 H8X 0.9933 ?
N8 H8Y 0.9733 ?
C1 C2 1.377(9) ?
C1 H1 0.9500 ?
C2 C3 1.373(9) ?
C2 H2 0.9500 ?
C3 C4 1.376(9) ?
C3 H3 0.9500 ?
C4 C5 1.392(9) ?
C4 H4 0.9500 ?
C5 C6 1.513(9) ?
C6 H6A 0.9900 ?
C6 H6B 0.9900 ?
C7 C8 1.477(8) ?
C7 H7A 0.9900 ?
C7 H7B 0.9900 ?
C9 C10 1.474(8) ?
C10 H10A 0.9900 ?
C10 H10B 0.9900 ?
C11 C12 1.502(9) ?
C11 H11A 0.9900 ?
C11 H11B 0.9900 ?
C12 C13 1.408(9) ?
C13 C14 1.368(10) ?
C13 H13 0.9500 ?
C14 C15 1.379(9) ?
C14 H14 0.9500 ?
C15 C16 1.371(9) ?
C15 H15 0.9500 ?
C16 H16 0.9500 ?
N21 C25 1.344(8) ?
N21 C21 1.358(8) ?
N22 C26 1.481(8) ?
N22 C27 1.486(7) ?
N22 H22X 0.9590 ?
N23 C28 1.285(7) ?
N23 N24 1.394(7) ?
N24 C29 1.299(7) ?
N25 C31 1.465(9) ?
N25 C30 1.474(8) ?
N25 H25X 0.9119 ?
N26 C36 1.346(8) ?
N26 C32 1.362(7) ?
N27 C28 1.357(7) ?
N27 C29 1.384(8) ?
N27 N28 1.402(6) ?
N28 H28X 0.9938 ?
N28 H28Y 0.9358 ?
C21 C22 1.372(9) ?
C21 H21 0.9500 ?
C22 C23 1.389(9) ?
C22 H22 0.9500 ?
C23 C24 1.374(9) ?
C23 H23 0.9500 ?
C24 C25 1.380(9) ?
C24 H24 0.9500 ?
C25 C26 1.495(9) ?
C26 H26A 0.9900 ?
C26 H26B 0.9900 ?
C27 C28 1.472(9) ?
C27 H27A 0.9900 ?
C27 H27B 0.9900 ?
C29 C30 1.480(8) ?
C30 H30A 0.9900 ?
C30 H30B 0.9900 ?
C31 C32 1.502(9) ?
C31 H31A 0.9900 ?
C31 H31B 0.9900 ?
C32 C33 1.371(9) ?
C33 C34 1.383(9) ?
C33 H33 0.9500 ?
C34 C35 1.391(9) ?
C34 H34 0.9500 ?
C35 C36 1.373(8) ?
C35 H35 0.9500 ?
C36 H36 0.9500 ?
O101 C102 1.403(9) ?
O101 H101 0.9505 ?
C102 H10C 0.9800 ?
C102 H10D 0.9800 ?
C102 H10E 0.9800 ?
O111 C112 1.435(9) ?
O111 H11X 0.8676 ?
C112 H11C 0.9800 ?
C112 H11D 0.9800 ?
C112 H11E 0.9800 ?
O121 H12X 0.8574 ?
O121 H12Y 0.8522 ?

loop_
_geom_hbond_atom_site_label_D
_geom_hbond_atom_site_label_H
_geom_hbond_atom_site_label_A
_geom_hbond_distance_DH
_geom_hbond_distance_HA
_geom_hbond_distance_DA
_geom_hbond_angle_DHA
_geom_hbond_site_symmetry_A
N2 H2X Cl1 0.91 2.40 3.233(5) 150.8 1_455
N5 H5X N26 0.89 2.63 3.236(7) 125.8 .
N5 H5X Cl1 0.89 2.72 3.249(6) 118.8 .
N8 H8X Cl2 0.99 2.46 3.350(6) 148.6 1_545
N8 H8Y Cl1 0.97 2.46 3.280(6) 141.4 2_655
N22 H22X Cl4 0.96 2.36 3.224(5) 150.4 1_455
N25 H25X Cl4 0.91 2.37 3.211(5) 153.1 .
N28 H28X Cl3 0.99 2.59 3.517(5) 156.2 .
N28 H28X O111 0.99 2.64 3.135(7) 110.7 .
N28 H28Y Cl4 0.94 2.47 3.186(5) 132.9 2_656
O101 H101 Cl2 0.95 2.22 3.059(5) 147.2 .
O111 H11X Cl3 0.87 2.27 3.136(5) 173.8 .
O121 H12X Cl2 0.86 2.27 3.128(6) 179.5 .
O121 H12Y Cl3 0.85 2.40 3.125(6) 143.4 .

loop_
_geom_torsion_atom_site_label_1
_geom_torsion_atom_site_label_2
_geom_torsion_atom_site_label_3
_geom_torsion_atom_site_label_4
_geom_torsion
N3 Fe1 N1 C1 81.2(5)
N23 Fe1 N1 C1 -13.7(5)
N2 Fe1 N1 C1 163.0(5)
N22 Fe1 N1 C1 -95.3(5)
N3 Fe1 N1 C5 -94.1(4)
N23 Fe1 N1 C5 171.1(4)
N2 Fe1 N1 C5 -12.2(4)
N22 Fe1 N1 C5 89.5(4)
N3 Fe1 N2 C6 118.1(4)
N1 Fe1 N2 C6 27.8(4)
N21 Fe1 N2 C6 -146.6(4)
N22 Fe1 N2 C6 -64.6(4)
N3 Fe1 N2 C7 -5.4(4)
N1 Fe1 N2 C7 -95.7(4)
N21 Fe1 N2 C7 89.9(4)
N22 Fe1 N2 C7 171.9(4)
N23 Fe1 N3 C8 178.1(5)
N1 Fe1 N3 C8 83.5(5)
N21 Fe1 N3 C8 -90.3(5)
N2 Fe1 N3 C8 1.8(5)
N23 Fe1 N3 N4 -2.4(6)
N1 Fe1 N3 N4 -96.9(6)
N21 Fe1 N3 N4 89.3(6)
N2 Fe1 N3 N4 -178.7(6)
C8 N3 N4 C9 -0.3(7)
Fe1 N3 N4 C9 -179.8(5)
C8 N3 N4 Fe2 -172.4(5)
Fe1 N3 N4 Fe2 8.0(9)
N24 Fe2 N4 C9 -178.3(5)
N6 Fe2 N4 C9 -75.1(5)
N26 Fe2 N4 C9 90.2(5)
N25 Fe2 N4 C9 161.8(6)
N5 Fe2 N4 C9 -1.2(4)
N24 Fe2 N4 N3 -6.6(5)
N6 Fe2 N4 N3 96.6(5)
N26 Fe2 N4 N3 -98.1(5)
N25 Fe2 N4 N3 -26.5(10)
N5 Fe2 N4 N3 170.5(6)
N4 Fe2 N5 C11 -116.5(4)
N24 Fe2 N5 C11 -106.5(7)
N6 Fe2 N5 C11 -13.9(4)
N26 Fe2 N5 C11 146.0(4)
N25 Fe2 N5 C11 69.4(4)
N4 Fe2 N5 C10 10.8(4)
N24 Fe2 N5 C10 20.8(9)
N6 Fe2 N5 C10 113.3(4)
N26 Fe2 N5 C10 -86.8(4)
N25 Fe2 N5 C10 -163.3(4)
N4 Fe2 N6 C16 -99.1(5)
N24 Fe2 N6 C16 -10.6(5)
N26 Fe2 N6 C16 122.3(6)
N25 Fe2 N6 C16 66.1(5)
N5 Fe2 N6 C16 -173.2(5)
N4 Fe2 N6 C12 83.1(4)
N24 Fe2 N6 C12 171.7(4)
N26 Fe2 N6 C12 -55.4(7)
N25 Fe2 N6 C12 -111.6(4)
N5 Fe2 N6 C12 9.1(4)
C5 N1 C1 C2 0.7(9)
Fe1 N1 C1 C2 -174.5(5)
N1 C1 C2 C3 0.6(10)
C1 C2 C3 C4 -1.1(10)
C2 C3 C4 C5 0.3(10)
C1 N1 C5 C4 -1.5(9)
Fe1 N1 C5 C4 174.2(5)
C1 N1 C5 C6 177.7(5)
Fe1 N1 C5 C6 -6.6(7)
C3 C4 C5 N1 1.0(10)
C3 C4 C5 C6 -178.0(6)
C7 N2 C6 C5 85.7(6)
Fe1 N2 C6 C5 -37.6(5)
N1 C5 C6 N2 30.3(7)
C4 C5 C6 N2 -150.6(6)
C6 N2 C7 C8 -113.0(5)
Fe1 N2 C7 C8 7.6(6)
N4 N3 C8 N7 0.8(7)
Fe1 N3 C8 N7 -179.6(4)
N4 N3 C8 C7 -177.1(5)
Fe1 N3 C8 C7 2.6(8)
C9 N7 C8 N3 -1.0(7)
N8 N7 C8 N3 -175.1(5)
C9 N7 C8 C7 176.6(6)
N8 N7 C8 C7 2.4(10)
N2 C7 C8 N3 -6.8(8)
N2 C7 C8 N7 175.8(6)
N3 N4 C9 N7 -0.4(7)
Fe2 N4 C9 N7 173.3(4)
N3 N4 C9 C10 176.5(5)
Fe2 N4 C9 C10 -9.7(8)
C8 N7 C9 N4 0.8(7)
N8 N7 C9 N4 174.5(6)
C8 N7 C9 C10 -175.8(6)
N8 N7 C9 C10 -2.1(10)
N4 C9 C10 N5 19.4(8)
N7 C9 C10 N5 -164.3(6)
C11 N5 C10 C9 106.6(6)
Fe2 N5 C10 C9 -17.8(6)
C10 N5 C11 C12 -107.1(6)
Fe2 N5 C11 C12 17.1(6)
C16 N6 C12 C13 0.0(8)
Fe2 N6 C12 C13 177.9(4)
C16 N6 C12 C11 179.7(5)
Fe2 N6 C12 C11 -2.4(7)
N5 C11 C12 N6 -10.8(8)
N5 C11 C12 C13 169.0(5)
N6 C12 C13 C14 2.1(9)
C11 C12 C13 C14 -177.7(6)
C12 C13 C14 C15 -1.1(9)
C13 C14 C15 C16 -1.8(9)
C12 N6 C16 C15 -3.1(9)
Fe2 N6 C16 C15 179.1(4)
C14 C15 C16 N6 4.1(9)
N3 Fe1 N21 C25 173.2(4)
N23 Fe1 N21 C25 -91.7(4)
N2 Fe1 N21 C25 91.1(4)
N22 Fe1 N21 C25 -10.8(4)
N3 Fe1 N21 C21 -8.4(5)
N23 Fe1 N21 C21 86.6(5)
N2 Fe1 N21 C21 -90.5(5)
N22 Fe1 N21 C21 167.6(5)
N23 Fe1 N22 C26 118.2(4)
N1 Fe1 N22 C26 -147.7(4)
N21 Fe1 N22 C26 25.8(4)
N2 Fe1 N22 C26 -65.3(4)
N23 Fe1 N22 C27 -4.2(4)
N1 Fe1 N22 C27 89.8(4)
N21 Fe1 N22 C27 -96.7(4)
N2 Fe1 N22 C27 172.3(4)
N3 Fe1 N23 C28 178.0(5)
N1 Fe1 N23 C28 -92.5(5)
N21 Fe1 N23 C28 82.3(5)
N22 Fe1 N23 C28 1.0(5)
N3 Fe1 N23 N24 -2.2(6)
N1 Fe1 N23 N24 87.3(5)
N21 Fe1 N23 N24 -97.9(5)
N22 Fe1 N23 N24 -179.2(6)
C28 N23 N24 C29 -1.0(7)
Fe1 N23 N24 C29 179.2(5)
C28 N23 N24 Fe2 -178.7(4)
Fe1 N23 N24 Fe2 1.5(9)
N4 Fe2 N24 C29 -175.3(5)
N6 Fe2 N24 C29 86.4(5)
N26 Fe2 N24 C29 -77.4(5)
N25 Fe2 N24 C29 -1.4(4)
N5 Fe2 N24 C29 174.9(6)
N4 Fe2 N24 N23 2.2(5)
N6 Fe2 N24 N23 -96.0(5)
N26 Fe2 N24 N23 100.2(5)
N25 Fe2 N24 N23 176.1(6)
N5 Fe2 N24 N23 -7.5(10)
N4 Fe2 N25 C31 -98.4(8)
N24 Fe2 N25 C31 -118.8(4)
N6 Fe2 N25 C31 137.5(4)
N26 Fe2 N25 C31 -23.5(4)
N5 Fe2 N25 C31 62.4(4)
N4 Fe2 N25 C30 26.6(9)
N24 Fe2 N25 C30 6.2(4)
N6 Fe2 N25 C30 -97.4(4)
N26 Fe2 N25 C30 101.5(4)
N5 Fe2 N25 C30 -172.5(4)
N4 Fe2 N26 C36 -0.7(5)
N24 Fe2 N26 C36 -87.4(5)
N6 Fe2 N26 C36 138.0(5)
N25 Fe2 N26 C36 -163.4(5)
N5 Fe2 N26 C36 76.4(5)
N4 Fe2 N26 C32 169.2(4)
N24 Fe2 N26 C32 82.4(4)
N6 Fe2 N26 C32 -52.1(7)
N25 Fe2 N26 C32 6.5(4)
N5 Fe2 N26 C32 -113.7(4)
C25 N21 C21 C22 3.3(8)
Fe1 N21 C21 C22 -175.1(4)
N21 C21 C22 C23 -0.8(9)
C21 C22 C23 C24 -2.2(9)
C22 C23 C24 C25 2.5(9)
C21 N21 C25 C24 -2.9(8)
Fe1 N21 C25 C24 175.7(5)
C21 N21 C25 C26 173.8(5)
Fe1 N21 C25 C26 -7.7(6)
C23 C24 C25 N21 0.0(9)
C23 C24 C25 C26 -176.3(6)
C27 N22 C26 C25 85.9(6)
Fe1 N22 C26 C25 -36.3(6)
N21 C25 C26 N22 30.2(7)
C24 C25 C26 N22 -153.2(6)
C26 N22 C27 C28 -112.9(6)
Fe1 N22 C27 C28 6.2(6)
N24 N23 C28 N27 1.3(7)
Fe1 N23 C28 N27 -178.8(4)
N24 N23 C28 C27 -177.1(5)
Fe1 N23 C28 C27 2.7(8)
C29 N27 C28 N23 -1.1(7)
N28 N27 C28 N23 -173.8(5)
C29 N27 C28 C27 177.1(6)
N28 N27 C28 C27 4.4(10)
N22 C27 C28 N23 -6.0(8)
N22 C27 C28 N27 175.9(6)
N23 N24 C29 N27 0.4(7)
Fe2 N24 C29 N27 178.5(4)
N23 N24 C29 C30 177.8(6)
Fe2 N24 C29 C30 -4.0(8)
C28 N27 C29 N24 0.4(7)
N28 N27 C29 N24 172.5(6)
C28 N27 C29 C30 -176.8(6)
N28 N27 C29 C30 -4.7(11)
C31 N25 C30 C29 112.8(6)
Fe2 N25 C30 C29 -9.4(6)
N24 C29 C30 N25 9.3(9)
N27 C29 C30 N25 -173.8(6)
C30 N25 C31 C32 -87.9(6)
Fe2 N25 C31 C32 37.2(6)
C36 N26 C32 C33 1.5(9)
Fe2 N26 C32 C33 -169.4(5)
C36 N26 C32 C31 -176.8(5)
Fe2 N26 C32 C31 12.3(7)
N25 C31 C32 N26 -34.2(8)
N25 C31 C32 C33 147.5(6)
N26 C32 C33 C34 0.0(10)
C31 C32 C33 C34 178.1(6)
C32 C33 C34 C35 -1.1(10)
C33 C34 C35 C36 0.8(9)
C32 N26 C36 C35 -1.8(9)
Fe2 N26 C36 C35 168.1(5)
C34 C35 C36 N26 0.8(10)
